data_7132199
loop_
_publ_author_name
'Woelk, Kyla'
'Dhake, Kushal'
'Schley, Nathan D.'
'Leitch, David'

_publ_section_title
;
 Enolate addition to bicyclobutanes enables expedient access to
 2-oxo-bicyclohexane scaffolds
;
_journal_name_full 'Chemical Communications'
_journal_paper_doi 10.1039/D3CC04234K
_journal_year 2023
_chemical_formula_moiety 'C18 H24 N2 O3'
_chemical_formula_sum 'C18 H24 N2 O3'
_chemical_formula_weight 316.39
_space_group_crystal_system orthorhombic
_space_group_IT_number 61
_space_group_name_Hall '-P 2ac 2ab'
_space_group_name_H-M_alt 'P b c a'
_atom_sites_solution_hydrogens mixed
_atom_sites_solution_primary dual
_audit_creation_date 2023-09-29
_audit_creation_method
;
Olex2 1.5
(compiled 2023.08.24 svn.re1ec1418 for OlexSys, GUI svn.r6817)
;
_audit_update_record
;
2023-09-29 deposited with the CCDC.	2023-10-10 downloaded from the CCDC.
;
_cell_angle_alpha 90
_cell_angle_beta 90
_cell_angle_gamma 90
_cell_formula_units_Z 8
_cell_length_a 15.9398(2)
_cell_length_b 12.0803(2)
_cell_length_c 16.6377(3)
_cell_measurement_reflns_used 11115
_cell_measurement_temperature 100.00(10)
_cell_measurement_theta_max 71.6720
_cell_measurement_theta_min 5.2750
_cell_volume 3203.72(9)
_computing_cell_refinement 'CrysAlisPro 1.171.42.71a (Rigaku OD, 2022)'
_computing_data_collection 'CrysAlisPro 1.171.42.71a (Rigaku OD, 2022)'
_computing_data_reduction 'CrysAlisPro 1.171.42.71a (Rigaku OD, 2022)'
_computing_molecular_graphics 'Olex2 1.5 (Dolomanov et al., 2009)'
_computing_publication_material 'Olex2 1.5 (Dolomanov et al., 2009)'
_computing_structure_refinement 'SHELXL 2018/3 (Sheldrick, 2015)'
_computing_structure_solution 'SHELXT 2018/2 (Sheldrick, 2018)'
_diffrn_ambient_environment N~2~
_diffrn_ambient_temperature 100.00(10)
_diffrn_detector 'CCD plate'
_diffrn_detector_area_resol_mean 8.1506
_diffrn_detector_type EosS2
_diffrn_measured_fraction_theta_full 1.000
_diffrn_measured_fraction_theta_max 0.991
_diffrn_measurement_details
;
List of Runs (angles in degrees, time in seconds):

  # Type    Start    End  Width  t~exp~   \w     \q     \k     \f   Frames
#--------------------------------------------------------------------------
  1  \w   -108.00 -39.00   1.00    1.00    --  -35.84-178.00  30.00   69
  2  \w   -107.00  -6.00   1.00    1.00    --  -35.84 -19.00 -60.00  101
  3  \w   -105.00 -17.00   1.00    1.00    --  -35.84 -38.00 150.00   88
  4  \w   -108.00 -39.00   1.00    1.00    --  -35.84-178.00 120.00   69
  5  \w     61.00 108.00   1.00    1.00    --   35.84 178.00 150.00   47
  6  \w     19.00 103.00   1.00    1.00    --   35.84  57.00  60.00   84
  7  \w      6.00  74.00   1.00    1.00    --   35.84 -99.00 -30.00   68
  8  \w     58.00 108.00   1.00    1.00    --   35.84-178.00-150.00   50
  9  \w     40.00 126.00   1.00    2.00    --  108.40 -45.00  60.00   86
 10  \w    103.00 176.00   1.00    2.00    --  108.40  77.00  90.00   73
 11  \w    103.00 176.00   1.00    2.00    --  108.40  77.00  30.00   73
 12  \w     40.00 124.00   1.00    2.00    --  108.40-140.00 -70.00   84
 13  \w    104.00 175.00   1.00    2.00    --  108.40 111.00  60.00   71
 14  \w     39.00 107.00   1.00    2.00    --  108.40 -94.00   0.00   68
 15  \w     39.00 107.00   1.00    2.00    --  108.40 -94.00 150.00   68
 16  \w     42.00 126.00   1.00    2.00    --  108.40 -61.00   0.00   84
 17  \w     39.00 107.00   1.00    2.00    --  108.40 -94.00 -90.00   68
 18  \w   -105.00 -17.00   1.00    1.00    --  -35.84 -38.00-120.00   88
 19  \w    -55.00  -1.00   1.00    1.00    --  -35.84  38.00 -30.00   54
;
_diffrn_measurement_device 'four-circle diffractometer'
_diffrn_measurement_device_type 'SuperNova, Dual, Cu at home/near, EosS2'
_diffrn_measurement_method '\w scans'
_diffrn_orient_matrix_type 'CrysAlisPro convention (1999,Acta A55,543-557)'
_diffrn_orient_matrix_UB_11 0.0276042000
_diffrn_orient_matrix_UB_12 -0.0743363000
_diffrn_orient_matrix_UB_13 0.0703169000
_diffrn_orient_matrix_UB_21 0.0370496000
_diffrn_orient_matrix_UB_22 -0.0839609000
_diffrn_orient_matrix_UB_23 -0.0601170000
_diffrn_orient_matrix_UB_31 0.0849046000
_diffrn_orient_matrix_UB_32 0.0607507000
_diffrn_orient_matrix_UB_33 0.0033883000
_diffrn_radiation_monochromator mirror
_diffrn_radiation_probe x-ray
_diffrn_radiation_type 'Cu K\a'
_diffrn_radiation_wavelength 1.54184
_diffrn_reflns_av_R_equivalents 0.0478
_diffrn_reflns_av_unetI/netI 0.0275
_diffrn_reflns_Laue_measured_fraction_full 1.000
_diffrn_reflns_Laue_measured_fraction_max 0.991
_diffrn_reflns_limit_h_max 19
_diffrn_reflns_limit_h_min -16
_diffrn_reflns_limit_k_max 14
_diffrn_reflns_limit_k_min -9
_diffrn_reflns_limit_l_max 20
_diffrn_reflns_limit_l_min -19
_diffrn_reflns_number 18157
_diffrn_reflns_point_group_measured_fraction_full 1.000
_diffrn_reflns_point_group_measured_fraction_max 0.991
_diffrn_reflns_theta_full 67.684
_diffrn_reflns_theta_max 71.618
_diffrn_reflns_theta_min 5.308
_diffrn_source 'micro-focus sealed X-ray tube'
_diffrn_source_type 'SuperNova (Cu) X-ray Source'
_exptl_absorpt_coefficient_mu 0.722
_exptl_absorpt_correction_T_max 1.000
_exptl_absorpt_correction_T_min 0.598
_exptl_absorpt_correction_type gaussian
_exptl_absorpt_process_details
;
CrysAlisPro 1.171.42.71a (Rigaku Oxford Diffraction, 2022)
Numerical absorption correction based on gaussian integration over
a multifaceted crystal model
Empirical absorption correction using spherical harmonics,
implemented in SCALE3 ABSPACK scaling algorithm.
;
_exptl_crystal_colour colourless
_exptl_crystal_colour_primary colourless
_exptl_crystal_density_diffrn 1.312
_exptl_crystal_description block
_exptl_crystal_F_000 1360
_exptl_crystal_size_max 0.25
_exptl_crystal_size_mid 0.19
_exptl_crystal_size_min 0.09
_refine_diff_density_max 0.271
_refine_diff_density_min -0.217
_refine_diff_density_rms 0.045
_refine_ls_extinction_method none
_refine_ls_goodness_of_fit_ref 1.043
_refine_ls_hydrogen_treatment mixed
_refine_ls_matrix_type full
_refine_ls_number_parameters 244
_refine_ls_number_reflns 3106
_refine_ls_number_restraints 0
_refine_ls_restrained_S_all 1.043
_refine_ls_R_factor_all 0.0414
_refine_ls_R_factor_gt 0.0388
_refine_ls_shift/su_max 0.001
_refine_ls_shift/su_mean 0.000
_refine_ls_structure_factor_coef Fsqd
_refine_ls_weighting_details 'w=1/[\s^2^(Fo^2^)+(0.0405P)^2^+1.3355P] where P=(Fo^2^+2Fc^2^)/3'
_refine_ls_weighting_scheme calc
_refine_ls_wR_factor_gt 0.0926
_refine_ls_wR_factor_ref 0.0952
_reflns_Friedel_coverage 0.000
_reflns_number_gt 2857
_reflns_number_total 3106
_reflns_threshold_expression 'I > 2\s(I)'
_cod_data_source_file d3cc04234k2.cif
_cod_data_source_block kjw-2023-423
_cod_database_code 7132199
_shelx_shelxl_version_number 2018/3
_chemical_oxdiff_formula C18H25N2O3
_shelx_space_group_comment
;
The symmetry employed for this shelxl refinement is uniquely defined
by the following loop, which should always be used as a source of
symmetry information in preference to the above space-group names.
They are only intended as comments.
;
_shelx_estimated_absorpt_t_max 0.938
_shelx_estimated_absorpt_t_min 0.840
_olex2_refinement_description
;
1. Fixed Uiso
 At 1.2 times of:
  All C(H) groups, All C(H,H) groups
2.a Secondary CH2 refined with riding coordinates:
 C8(H8A,H8B), C9(H9A,H9B), C10(H10A,H10B), C11(H11A,H11B), C12(H12A,H12B)
2.b Aromatic/amide H refined with riding coordinates:
 C14(H14), C15(H15), C16(H16), C17(H17), C18(H18)
;
_olex2_date_sample_data_collection 2023-09-27
_olex2_exptl_crystal_mounting_method 'mounted in a polyimide loop'
_olex2_submission_special_instructions 'No special instructions were received'
_oxdiff_exptl_absorpt_empirical_details
;
Empirical correction (ABSPACK) includes:
- Absorption correction using spherical harmonics
- Frame scaling
;
_oxdiff_exptl_absorpt_empirical_full_max 1.154
_oxdiff_exptl_absorpt_empirical_full_min 0.900

loop_
_space_group_symop_operation_xyz
'x, y, z'
'-x+1/2, -y, z+1/2'
'-x, y+1/2, -z+1/2'
'x+1/2, -y+1/2, -z'
'-x, -y, -z'
'x-1/2, y, -z-1/2'
'x, -y-1/2, z-1/2'
'-x-1/2, y-1/2, z'

loop_
_atom_site_label
_atom_site_type_symbol
_atom_site_fract_x
_atom_site_fract_y
_atom_site_fract_z
_atom_site_U_iso_or_equiv
_atom_site_adp_type
_atom_site_occupancy
_atom_site_site_symmetry_order
_atom_site_calc_flag
_atom_site_refinement_flags_posn
_atom_site_refinement_flags_adp
_atom_site_refinement_flags_occupancy
_atom_site_disorder_assembly
_atom_site_disorder_group
O1 O 0.69090(6) 0.86168(8) 0.56815(6) 0.0230(2) Uani 1 1 d . . . . .
O2 O 0.60042(6) 0.56184(7) 0.49362(5) 0.0182(2) Uani 1 1 d . . . . .
H2 H 0.5497(14) 0.5608(17) 0.4589(14) 0.059(6) Uiso 1 1 d . . . . .
O3 O 0.82692(6) 0.69362(8) 0.34537(6) 0.0266(2) Uani 1 1 d . . . . .
N1 N 0.76756(7) 0.73262(9) 0.50334(7) 0.0186(2) Uani 1 1 d . . . . .
N2 N 0.53357(7) 0.44241(9) 0.61243(6) 0.0180(2) Uani 1 1 d . . . . .
H2A H 0.5832(11) 0.4205(14) 0.5884(10) 0.029(4) Uiso 1 1 d . . . . .
C1 C 0.70706(8) 0.76305(10) 0.55596(7) 0.0159(3) Uani 1 1 d . . . . .
C2 C 0.65792(8) 0.67700(10) 0.60193(7) 0.0163(3) Uani 1 1 d . . . . .
C3 C 0.57936(8) 0.62772(10) 0.56092(8) 0.0171(3) Uani 1 1 d . . . . .
H3 H 0.5389(9) 0.6842(12) 0.5440(9) 0.014(3) Uiso 1 1 d . . . . .
C4 C 0.54360(8) 0.55919(10) 0.63421(8) 0.0173(3) Uani 1 1 d . . . . .
H4 H 0.4867(10) 0.5865(12) 0.6524(9) 0.018(4) Uiso 1 1 d . . . . .
C5 C 0.61042(8) 0.58880(11) 0.69735(8) 0.0194(3) Uani 1 1 d . . . . .
H5 H 0.6043(10) 0.5588(13) 0.7504(11) 0.026(4) Uiso 1 1 d . . . . .
C6 C 0.69365(8) 0.57637(11) 0.65013(8) 0.0180(3) Uani 1 1 d . . . . .
H6A H 0.7405(10) 0.5978(13) 0.6822(9) 0.018(4) Uiso 1 1 d . . . . .
H6B H 0.7044(9) 0.5085(13) 0.6226(10) 0.020(4) Uiso 1 1 d . . . . .
C7 C 0.61829(8) 0.71485(11) 0.68255(8) 0.0200(3) Uani 1 1 d . . . . .
H7A H 0.5641(10) 0.7599(14) 0.6791(10) 0.027(4) Uiso 1 1 d . . . . .
H7B H 0.6619(10) 0.7512(13) 0.7180(10) 0.023(4) Uiso 1 1 d . . . . .
C8 C 0.81543(9) 0.81675(11) 0.46006(9) 0.0231(3) Uani 1 1 d . . . . .
H8A H 0.875770 0.809688 0.473197 0.028 Uiso 1 1 calc R U . . .
H8B H 0.796526 0.891443 0.476535 0.028 Uiso 1 1 calc R U . . .
C9 C 0.80254(9) 0.80193(11) 0.37051(9) 0.0251(3) Uani 1 1 d . . . . .
H9A H 0.742693 0.814046 0.357242 0.030 Uiso 1 1 calc R U . . .
H9B H 0.836078 0.857753 0.341091 0.030 Uiso 1 1 calc R U . . .
C10 C 0.77954(9) 0.61118(11) 0.38730(8) 0.0227(3) Uani 1 1 d . . . . .
H10A H 0.798051 0.536825 0.369660 0.027 Uiso 1 1 calc R U . . .
H10B H 0.719436 0.619153 0.373458 0.027 Uiso 1 1 calc R U . . .
C11 C 0.79003(8) 0.62069(10) 0.47808(8) 0.0198(3) Uani 1 1 d . . . . .
H11A H 0.753441 0.566162 0.505360 0.024 Uiso 1 1 calc R U . . .
H11B H 0.848909 0.604778 0.493097 0.024 Uiso 1 1 calc R U . . .
C12 C 0.51581(9) 0.36987(11) 0.68165(8) 0.0217(3) Uani 1 1 d . . . . .
H12A H 0.461108 0.390349 0.705592 0.026 Uiso 1 1 calc R U . . .
H12B H 0.559685 0.380043 0.723112 0.026 Uiso 1 1 calc R U . . .
C13 C 0.51367(8) 0.25029(11) 0.65563(7) 0.0184(3) Uani 1 1 d . . . . .
C14 C 0.44854(8) 0.20985(11) 0.60781(8) 0.0190(3) Uani 1 1 d . . . . .
H14 H 0.404368 0.257982 0.592055 0.023 Uiso 1 1 calc R U . . .
C15 C 0.44755(8) 0.10030(11) 0.58304(8) 0.0212(3) Uani 1 1 d . . . . .
H15 H 0.403363 0.074226 0.549729 0.025 Uiso 1 1 calc R U . . .
C16 C 0.51093(9) 0.02858(11) 0.60674(8) 0.0224(3) Uani 1 1 d . . . . .
H16 H 0.509689 -0.046844 0.590632 0.027 Uiso 1 1 calc R U . . .
C17 C 0.57592(9) 0.06769(12) 0.65401(8) 0.0241(3) Uani 1 1 d . . . . .
H17 H 0.619500 0.018959 0.670305 0.029 Uiso 1 1 calc R U . . .
C18 C 0.57770(8) 0.17787(12) 0.67770(8) 0.0222(3) Uani 1 1 d . . . . .
H18 H 0.623119 0.204206 0.709339 0.027 Uiso 1 1 calc R U . . .

loop_
_atom_site_aniso_label
_atom_site_aniso_U_11
_atom_site_aniso_U_22
_atom_site_aniso_U_33
_atom_site_aniso_U_23
_atom_site_aniso_U_13
_atom_site_aniso_U_12
O1 0.0257(5) 0.0151(5) 0.0281(5) -0.0026(4) 0.0046(4) -0.0010(4)
O2 0.0215(5) 0.0181(4) 0.0151(4) -0.0020(3) 0.0004(3) -0.0016(4)
O3 0.0320(5) 0.0255(5) 0.0225(5) -0.0008(4) 0.0100(4) -0.0025(4)
N1 0.0214(5) 0.0145(5) 0.0198(5) -0.0009(4) 0.0038(4) -0.0023(4)
N2 0.0214(6) 0.0163(5) 0.0163(5) 0.0011(4) 0.0014(4) -0.0039(4)
C1 0.0164(6) 0.0161(6) 0.0152(6) -0.0022(5) -0.0023(5) -0.0012(5)
C2 0.0174(6) 0.0167(6) 0.0149(6) -0.0013(5) 0.0011(5) -0.0011(5)
C3 0.0187(6) 0.0168(6) 0.0159(6) 0.0003(5) 0.0013(5) -0.0015(5)
C4 0.0176(6) 0.0165(6) 0.0177(6) -0.0006(5) 0.0020(5) -0.0014(5)
C5 0.0232(7) 0.0207(6) 0.0144(6) -0.0005(5) 0.0012(5) -0.0043(5)
C6 0.0204(6) 0.0171(6) 0.0167(6) 0.0003(5) -0.0011(5) -0.0015(5)
C7 0.0230(7) 0.0204(6) 0.0167(6) -0.0031(5) 0.0029(5) -0.0025(5)
C8 0.0235(7) 0.0201(7) 0.0256(7) -0.0007(5) 0.0057(5) -0.0064(5)
C9 0.0289(7) 0.0221(7) 0.0244(7) 0.0022(6) 0.0067(6) -0.0033(6)
C10 0.0250(7) 0.0202(6) 0.0229(7) -0.0029(5) 0.0047(5) -0.0015(5)
C11 0.0215(6) 0.0160(6) 0.0219(7) -0.0010(5) 0.0040(5) 0.0023(5)
C12 0.0305(7) 0.0186(6) 0.0160(6) 0.0019(5) 0.0016(5) -0.0039(5)
C13 0.0227(6) 0.0190(6) 0.0134(6) 0.0027(5) 0.0027(5) -0.0041(5)
C14 0.0196(6) 0.0195(6) 0.0178(6) 0.0038(5) 0.0012(5) -0.0011(5)
C15 0.0245(7) 0.0218(7) 0.0175(6) 0.0012(5) 0.0009(5) -0.0063(5)
C16 0.0290(7) 0.0182(6) 0.0198(6) -0.0002(5) 0.0065(5) -0.0015(5)
C17 0.0232(7) 0.0244(7) 0.0248(7) 0.0053(5) 0.0023(5) 0.0032(5)
C18 0.0205(6) 0.0259(7) 0.0202(6) 0.0039(5) -0.0024(5) -0.0044(5)

loop_
_atom_type_symbol
_atom_type_description
_atom_type_scat_dispersion_real
_atom_type_scat_dispersion_imag
_atom_type_scat_source
C C 0.0181 0.0091 'International Tables Vol C Tables 4.2.6.8 and 6.1.1.4'
H H 0.0000 0.0000 'International Tables Vol C Tables 4.2.6.8 and 6.1.1.4'
N N 0.0311 0.0180 'International Tables Vol C Tables 4.2.6.8 and 6.1.1.4'
O O 0.0492 0.0322 'International Tables Vol C Tables 4.2.6.8 and 6.1.1.4'

loop_
_exptl_crystal_face_index_h
_exptl_crystal_face_index_k
_exptl_crystal_face_index_l
_exptl_crystal_face_perp_dist
3 -7 -3 0.0638
-2 7 3 0.1015
-8 -4 5 0.1048
4 4 -8 0.0746
6 -1 9 0.0343
-4 3 -9 0.0319

loop_
_geom_angle_atom_site_label_1
_geom_angle_atom_site_label_2
_geom_angle_atom_site_label_3
_geom_angle
_geom_angle_site_symmetry_1
_geom_angle_site_symmetry_3
_geom_angle_publ_flag
C3 O2 H2 106.0(13) . . ?
C9 O3 C10 110.57(10) . . ?
C1 N1 C8 120.14(11) . . ?
C1 N1 C11 127.76(11) . . ?
C11 N1 C8 111.97(10) . . ?
C4 N2 H2A 106.8(11) . . ?
C4 N2 C12 113.57(10) . . ?
C12 N2 H2A 109.4(11) . . ?
O1 C1 N1 121.11(12) . . ?
O1 C1 C2 118.20(11) . . ?
N1 C1 C2 120.69(11) . . ?
C1 C2 C3 117.51(10) . . ?
C1 C2 C6 127.31(11) . . ?
C1 C2 C7 116.50(10) . . ?
C3 C2 C6 102.83(10) . . ?
C3 C2 C7 99.52(10) . . ?
C7 C2 C6 86.22(9) . . ?
O2 C3 C2 111.97(10) . . ?
O2 C3 H3 108.7(9) . . ?
O2 C3 C4 113.69(10) . . ?
C2 C3 H3 113.1(8) . . ?
C2 C3 C4 98.82(10) . . ?
C4 C3 H3 110.4(9) . . ?
N2 C4 C3 110.66(10) . . ?
N2 C4 H4 106.9(9) . . ?
N2 C4 C5 117.93(11) . . ?
C3 C4 H4 112.6(8) . . ?
C5 C4 C3 98.94(10) . . ?
C5 C4 H4 109.9(8) . . ?
C4 C5 H5 118.0(10) . . ?
C4 C5 C6 102.95(10) . . ?
C4 C5 C7 100.15(10) . . ?
C6 C5 H5 121.2(10) . . ?
C7 C5 H5 121.8(9) . . ?
C7 C5 C6 86.86(10) . . ?
C2 C6 H6A 111.2(9) . . ?
C2 C6 H6B 119.1(9) . . ?
C5 C6 C2 82.69(9) . . ?
C5 C6 H6A 111.1(9) . . ?
C5 C6 H6B 118.7(9) . . ?
H6A C6 H6B 111.2(13) . . ?
C2 C7 H7A 116.9(9) . . ?
C2 C7 H7B 110.6(9) . . ?
C5 C7 C2 83.14(9) . . ?
C5 C7 H7A 117.7(9) . . ?
C5 C7 H7B 113.0(9) . . ?
H7A C7 H7B 112.5(13) . . ?
N1 C8 H8A 109.8 . . ?
N1 C8 H8B 109.8 . . ?
N1 C8 C9 109.38(11) . . ?
H8A C8 H8B 108.2 . . ?
C9 C8 H8A 109.8 . . ?
C9 C8 H8B 109.8 . . ?
O3 C9 C8 111.07(11) . . ?
O3 C9 H9A 109.4 . . ?
O3 C9 H9B 109.4 . . ?
C8 C9 H9A 109.4 . . ?
C8 C9 H9B 109.4 . . ?
H9A C9 H9B 108.0 . . ?
O3 C10 H10A 109.2 . . ?
O3 C10 H10B 109.2 . . ?
O3 C10 C11 111.88(11) . . ?
H10A C10 H10B 107.9 . . ?
C11 C10 H10A 109.2 . . ?
C11 C10 H10B 109.2 . . ?
N1 C11 C10 109.15(11) . . ?
N1 C11 H11A 109.9 . . ?
N1 C11 H11B 109.9 . . ?
C10 C11 H11A 109.9 . . ?
C10 C11 H11B 109.9 . . ?
H11A C11 H11B 108.3 . . ?
N2 C12 H12A 109.6 . . ?
N2 C12 H12B 109.6 . . ?
N2 C12 C13 110.45(10) . . ?
H12A C12 H12B 108.1 . . ?
C13 C12 H12A 109.6 . . ?
C13 C12 H12B 109.6 . . ?
C14 C13 C12 121.03(12) . . ?
C18 C13 C12 120.60(12) . . ?
C18 C13 C14 118.36(12) . . ?
C13 C14 H14 119.6 . . ?
C15 C14 C13 120.79(12) . . ?
C15 C14 H14 119.6 . . ?
C14 C15 H15 119.9 . . ?
C14 C15 C16 120.21(12) . . ?
C16 C15 H15 119.9 . . ?
C15 C16 H16 120.2 . . ?
C17 C16 C15 119.56(13) . . ?
C17 C16 H16 120.2 . . ?
C16 C17 H17 119.9 . . ?
C16 C17 C18 120.25(13) . . ?
C18 C17 H17 119.9 . . ?
C13 C18 H18 119.6 . . ?
C17 C18 C13 120.81(13) . . ?
C17 C18 H18 119.6 . . ?

loop_
_geom_bond_atom_site_label_1
_geom_bond_atom_site_label_2
_geom_bond_distance
_geom_bond_site_symmetry_2
_geom_bond_publ_flag
O1 C1 1.2357(16) . ?
O2 H2 0.99(2) . ?
O2 C3 1.4141(15) . ?
O3 C9 1.4275(17) . ?
O3 C10 1.4314(16) . ?
N1 C1 1.3534(16) . ?
N1 C8 1.4606(16) . ?
N1 C11 1.4606(16) . ?
N2 H2A 0.925(18) . ?
N2 C4 1.4653(16) . ?
N2 C12 1.4746(16) . ?
C1 C2 1.5098(17) . ?
C2 C3 1.5452(17) . ?
C2 C6 1.5636(17) . ?
C2 C7 1.5515(17) . ?
C3 H3 0.980(15) . ?
C3 C4 1.5803(17) . ?
C4 H4 1.011(15) . ?
C4 C5 1.5381(18) . ?
C5 H5 0.960(17) . ?
C5 C6 1.5491(18) . ?
C5 C7 1.5477(18) . ?
C6 H6A 0.953(16) . ?
C6 H6B 0.955(16) . ?
C7 H7A 1.023(16) . ?
C7 H7B 1.012(16) . ?
C8 H8A 0.9900 . ?
C8 H8B 0.9900 . ?
C8 C9 1.515(2) . ?
C9 H9A 0.9900 . ?
C9 H9B 0.9900 . ?
C10 H10A 0.9900 . ?
C10 H10B 0.9900 . ?
C10 C11 1.5239(19) . ?
C11 H11A 0.9900 . ?
C11 H11B 0.9900 . ?
C12 H12A 0.9900 . ?
C12 H12B 0.9900 . ?
C12 C13 1.5084(18) . ?
C13 C14 1.3963(18) . ?
C13 C18 1.3936(19) . ?
C14 H14 0.9500 . ?
C14 C15 1.3861(19) . ?
C15 H15 0.9500 . ?
C15 C16 1.388(2) . ?
C16 H16 0.9500 . ?
C16 C17 1.384(2) . ?
C17 H17 0.9500 . ?
C17 C18 1.388(2) . ?
C18 H18 0.9500 . ?

loop_
_geom_torsion_atom_site_label_1
_geom_torsion_atom_site_label_2
_geom_torsion_atom_site_label_3
_geom_torsion_atom_site_label_4
_geom_torsion
_geom_torsion_site_symmetry_1
_geom_torsion_site_symmetry_2
_geom_torsion_site_symmetry_3
_geom_torsion_site_symmetry_4
_geom_torsion_publ_flag
O1 C1 C2 C3 94.16(14) . . . . ?
O1 C1 C2 C6 -130.46(13) . . . . ?
O1 C1 C2 C7 -23.76(17) . . . . ?
O2 C3 C4 N2 -5.02(14) . . . . ?
O2 C3 C4 C5 119.45(11) . . . . ?
O3 C10 C11 N1 55.48(14) . . . . ?
N1 C1 C2 C3 -86.34(15) . . . . ?
N1 C1 C2 C6 49.04(18) . . . . ?
N1 C1 C2 C7 155.74(12) . . . . ?
N1 C8 C9 O3 -57.69(15) . . . . ?
N2 C4 C5 C6 74.49(13) . . . . ?
N2 C4 C5 C7 163.58(11) . . . . ?
N2 C12 C13 C14 -70.01(16) . . . . ?
N2 C12 C13 C18 108.84(14) . . . . ?
C1 N1 C8 C9 -119.77(13) . . . . ?
C1 N1 C11 C10 120.80(14) . . . . ?
C1 C2 C3 O2 67.89(14) . . . . ?
C1 C2 C3 C4 -172.04(10) . . . . ?
C1 C2 C6 C5 154.43(12) . . . . ?
C1 C2 C7 C5 -163.86(11) . . . . ?
C2 C3 C4 N2 -123.81(11) . . . . ?
C2 C3 C4 C5 0.66(11) . . . . ?
C3 C2 C6 C5 -65.28(10) . . . . ?
C3 C2 C7 C5 68.76(10) . . . . ?
C3 C4 C5 C6 -44.69(11) . . . . ?
C3 C4 C5 C7 44.40(11) . . . . ?
C4 N2 C12 C13 -175.17(11) . . . . ?
C4 C5 C6 C2 66.00(10) . . . . ?
C4 C5 C7 C2 -68.64(10) . . . . ?
C6 C2 C3 O2 -77.15(12) . . . . ?
C6 C2 C3 C4 42.92(11) . . . . ?
C6 C2 C7 C5 -33.63(9) . . . . ?
C6 C5 C7 C2 33.97(9) . . . . ?
C7 C2 C3 O2 -165.42(10) . . . . ?
C7 C2 C3 C4 -45.34(11) . . . . ?
C7 C2 C6 C5 33.63(9) . . . . ?
C7 C5 C6 C2 -33.70(9) . . . . ?
C8 N1 C1 O1 0.32(19) . . . . ?
C8 N1 C1 C2 -179.16(11) . . . . ?
C8 N1 C11 C10 -55.07(14) . . . . ?
C9 O3 C10 C11 -58.00(15) . . . . ?
C10 O3 C9 C8 58.85(15) . . . . ?
C11 N1 C1 O1 -175.26(12) . . . . ?
C11 N1 C1 C2 5.3(2) . . . . ?
C11 N1 C8 C9 56.46(15) . . . . ?
C12 N2 C4 C3 169.10(10) . . . . ?
C12 N2 C4 C5 56.28(15) . . . . ?
C12 C13 C14 C15 178.99(12) . . . . ?
C12 C13 C18 C17 179.89(12) . . . . ?
C13 C14 C15 C16 1.10(19) . . . . ?
C14 C13 C18 C17 -1.23(19) . . . . ?
C14 C15 C16 C17 -1.22(19) . . . . ?
C15 C16 C17 C18 0.1(2) . . . . ?
C16 C17 C18 C13 1.1(2) . . . . ?
C18 C13 C14 C15 0.12(19) . . . . ?

loop_
_exptl_oxdiff_crystal_face_indexfrac_h
_exptl_oxdiff_crystal_face_indexfrac_k
_exptl_oxdiff_crystal_face_indexfrac_l
_exptl_oxdiff_crystal_face_x
_exptl_oxdiff_crystal_face_y
_exptl_oxdiff_crystal_face_z
2.5470 -7.3187 -2.7940 0.4179 0.8768 -0.2378
-2.4955 7.3292 2.7924 -0.4174 -0.8757 0.2428
-8.0085 -3.5119 4.8478 0.3809 -0.2933 -0.8769
4.0856 4.2956 -7.9815 -0.7678 0.2705 0.5808
5.6959 -1.3097 8.8377 0.8760 -0.2103 0.4340
-4.3548 2.9582 -8.9183 -0.9672 0.1264 -0.2202
